data_7249817
loop_
_publ_author_name
'Aly, Ashraf A.'
'Abd El-Naby, Hisham A.'
'Ahmed, Essam Kh.'
'Gedamy, Sageda A.'
'Rissanen, Kari'
'Nieger, Martin'
'Brown, Alan B.'
'Shehat, Michael G.'
'Shaaban, Marwa M.'
'Atta, Amal'

_publ_section_title
;
 Microwave-assisted synthesis and in vitro and in silico studies of
 pyrano[3,2-c]quinoline-3-carboxylates as dual acting anti-cancer and
 anti-microbial agents and potential topoisomerase II and DNA-gyrase
 inhibitors
;
_journal_issue 3
_journal_name_full 'RSC Advances'
_journal_page_first 1941
_journal_page_last 1956
_journal_paper_doi 10.1039/D4RA06201A
_journal_volume 15
_journal_year 2025
_chemical_formula_moiety 'C19 H16 N2 O5'
_chemical_formula_sum 'C19 H16 N2 O5'
_chemical_formula_weight 352.34
_chemical_name_systematic 'ethyl 2-amino-4-(furan-2-yl)-5-oxo-5,6-dihydro-4H-pyrano[3,2-c]quinoline-3-carboxylate'
_space_group_crystal_system triclinic
_space_group_IT_number 2
_space_group_name_Hall '-P 1'
_space_group_name_H-M_alt 'P -1'
_atom_sites_solution_hydrogens mixed
_atom_sites_solution_primary dual
_atom_sites_solution_secondary difmap
_audit_creation_method SHELXL-2014/7
_audit_update_record
;
2023-12-07 deposited with the CCDC.	2024-12-23 downloaded from the CCDC.
;
_cell_angle_alpha 106.141(3)
_cell_angle_beta 103.673(2)
_cell_angle_gamma 100.320(2)
_cell_formula_units_Z 2
_cell_length_a 8.2266(2)
_cell_length_b 8.5847(3)
_cell_length_c 12.5866(3)
_cell_measurement_reflns_used 10226
_cell_measurement_temperature 120(2)
_cell_measurement_theta_max 78.3
_cell_measurement_theta_min 3.8
_cell_volume 800.60(4)
_computing_cell_refinement 'CrysAlisPro 1.171.42.49 (Rigaku OD, 2022)'
_computing_data_collection 'CrysAlisPro 1.171.42.49 (Rigaku OD, 2022)'
_computing_data_reduction 'CrysAlisPro 1.171.42.49 (Rigaku OD, 2022)'
_computing_structure_refinement 'SHELXL-2014/7 (Sheldrick, 2014)'
_computing_structure_solution SHELXT
_diffrn_ambient_temperature 120(2)
_diffrn_detector 'Hybrid Pixel Array Detector'
_diffrn_detector_area_resol_mean 10.0000
_diffrn_detector_type 'HyPix-Arc 100'
_diffrn_measured_fraction_theta_full 0.999
_diffrn_measured_fraction_theta_max 0.987
_diffrn_measurement_device 'four-circle diffractometer'
_diffrn_measurement_device_type 'XtaLAB Synergy R, HyPix-Arc 100'
_diffrn_measurement_method 'omega scans, 0.5 deg.'
_diffrn_radiation_monochromator mirror
_diffrn_radiation_probe x-ray
_diffrn_radiation_type CuK\a
_diffrn_radiation_wavelength 1.54184
_diffrn_reflns_av_R_equivalents 0.0243
_diffrn_reflns_av_unetI/netI 0.0202
_diffrn_reflns_Laue_measured_fraction_full 0.999
_diffrn_reflns_Laue_measured_fraction_max 0.987
_diffrn_reflns_limit_h_max 10
_diffrn_reflns_limit_h_min -10
_diffrn_reflns_limit_k_max 10
_diffrn_reflns_limit_k_min -10
_diffrn_reflns_limit_l_max 14
_diffrn_reflns_limit_l_min -16
_diffrn_reflns_number 17010
_diffrn_reflns_point_group_measured_fraction_full 0.999
_diffrn_reflns_point_group_measured_fraction_max 0.987
_diffrn_reflns_theta_full 67.684
_diffrn_reflns_theta_max 79.251
_diffrn_reflns_theta_min 3.836
_diffrn_source 'Rotating-anode X-ray tube'
_diffrn_source_type 'PhotonJet R (Cu) X-ray Source'
_exptl_absorpt_coefficient_mu 0.895
_exptl_absorpt_correction_T_max 1.00000
_exptl_absorpt_correction_T_min 0.88553
_exptl_absorpt_correction_type multi-scan
_exptl_absorpt_process_details
;
CrysAlisPro 1.171.42.49 (Rigaku Oxford Diffraction, 2022)
Empirical absorption correction using spherical harmonics,
implemented in SCALE3 ABSPACK scaling algorithm.
;
_exptl_crystal_colour orange
_exptl_crystal_density_diffrn 1.462
_exptl_crystal_description blocks
_exptl_crystal_F_000 368
_exptl_crystal_size_max 0.104
_exptl_crystal_size_mid 0.077
_exptl_crystal_size_min 0.036
_refine_diff_density_max 0.343
_refine_diff_density_min -0.261
_refine_diff_density_rms 0.046
_refine_ls_extinction_method none
_refine_ls_goodness_of_fit_ref 1.066
_refine_ls_hydrogen_treatment mixed
_refine_ls_matrix_type full
_refine_ls_number_parameters 244
_refine_ls_number_reflns 3430
_refine_ls_number_restraints 3
_refine_ls_restrained_S_all 1.065
_refine_ls_R_factor_all 0.0428
_refine_ls_R_factor_gt 0.0393
_refine_ls_shift/su_max 0.000
_refine_ls_shift/su_mean 0.000
_refine_ls_structure_factor_coef Fsqd
_refine_ls_weighting_details 'w=1/[\s^2^(Fo^2^)+(0.0651P)^2^+0.2659P] where P=(Fo^2^+2Fc^2^)/3'
_refine_ls_weighting_scheme calc
_refine_ls_wR_factor_gt 0.1130
_refine_ls_wR_factor_ref 0.1155
_reflns_Friedel_coverage 0.000
_reflns_number_gt 3087
_reflns_number_total 3430
_reflns_threshold_expression 'I > 2\s(I)'
_cod_data_source_file d4ra06201a2.cif
_cod_data_source_block sb1526_hy_compound_3a
_cod_database_code 7249817
_shelx_shelxl_version_number 2014/7
_shelx_space_group_comment
;
The symmetry employed for this shelxl refinement is uniquely defined
by the following loop, which should always be used as a source of
symmetry information in preference to the above space-group names.
They are only intended as comments.
;
_shelx_estimated_absorpt_t_min 0.913
_shelx_estimated_absorpt_t_max 0.968

loop_
_space_group_symop_operation_xyz
'x, y, z'
'-x, -y, -z'

loop_
_atom_site_label
_atom_site_type_symbol
_atom_site_fract_x
_atom_site_fract_y
_atom_site_fract_z
_atom_site_U_iso_or_equiv
_atom_site_adp_type
_atom_site_occupancy
_atom_site_site_symmetry_order
_atom_site_calc_flag
_atom_site_refinement_flags_posn
_atom_site_refinement_flags_adp
_atom_site_refinement_flags_occupancy
_atom_site_disorder_assembly
_atom_site_disorder_group
O1 O 0.69097(12) 0.53171(11) 0.48221(7) 0.0223(2) Uani 1 1 d . . . . .
C2 C 0.71392(16) 0.63514(15) 0.59278(11) 0.0209(3) Uani 1 1 d . . . . .
N2 N 0.66369(16) 0.77405(14) 0.58790(10) 0.0258(2) Uani 1 1 d D . . . .
H2A H 0.620(2) 0.779(2) 0.5192(13) 0.039 Uiso 1 1 d D U . . .
H2B H 0.675(3) 0.844(2) 0.6552(13) 0.039 Uiso 1 1 d D U . . .
C3 C 0.77860(16) 0.59578(15) 0.68877(11) 0.0210(3) Uani 1 1 d . . . . .
C4 C 0.82658(16) 0.43071(15) 0.67970(10) 0.0201(3) Uani 1 1 d . . . . .
H4 H 0.9442 0.4559 0.7359 0.024 Uiso 1 1 calc R U . . .
C4A C 0.83665(16) 0.35131(15) 0.55902(10) 0.0202(3) Uani 1 1 d . . . . .
C5 C 0.92262(16) 0.21661(15) 0.53878(11) 0.0209(3) Uani 1 1 d . . . . .
O5 O 0.99473(12) 0.16854(12) 0.61791(8) 0.0255(2) Uani 1 1 d . . . . .
N6 N 0.92153(14) 0.14386(14) 0.42738(9) 0.0228(2) Uani 1 1 d D . . . .
H6 H 0.963(2) 0.0529(19) 0.4150(14) 0.027 Uiso 1 1 d D U . . .
C6A C 0.84240(16) 0.18600(16) 0.33394(11) 0.0215(3) Uani 1 1 d . . . . .
C7 C 0.84347(17) 0.09928(17) 0.22192(12) 0.0251(3) Uani 1 1 d . . . . .
H7 H 0.9005 0.0119 0.2100 0.030 Uiso 1 1 calc R U . . .
C8 C 0.76135(19) 0.14160(17) 0.12934(12) 0.0276(3) Uani 1 1 d . . . . .
H8 H 0.7626 0.0835 0.0535 0.033 Uiso 1 1 calc R U . . .
C9 C 0.67596(19) 0.26953(18) 0.14602(12) 0.0285(3) Uani 1 1 d . . . . .
H9 H 0.6173 0.2955 0.0812 0.034 Uiso 1 1 calc R U . . .
C10 C 0.67651(18) 0.35801(16) 0.25588(11) 0.0253(3) Uani 1 1 d . . . . .
H10 H 0.6204 0.4462 0.2668 0.030 Uiso 1 1 calc R U . . .
C10A C 0.76029(16) 0.31738(15) 0.35161(11) 0.0210(3) Uani 1 1 d . . . . .
C10B C 0.76528(15) 0.39932(15) 0.46920(11) 0.0200(3) Uani 1 1 d . . . . .
C11 C 0.79351(16) 0.71125(16) 0.80144(11) 0.0225(3) Uani 1 1 d . . . . .
O11 O 0.76573(13) 0.85065(11) 0.82169(8) 0.0271(2) Uani 1 1 d . . . . .
O12 O 0.84011(14) 0.64453(12) 0.88501(8) 0.0280(2) Uani 1 1 d . . . . .
C13 C 0.8435(2) 0.73979(18) 1.00040(12) 0.0320(3) Uani 1 1 d . . . . .
H13A H 0.7488 0.7967 0.9964 0.038 Uiso 1 1 calc R U . . .
H13B H 0.9555 0.8261 1.0409 0.038 Uiso 1 1 calc R U . . .
C14 C 0.8206(2) 0.6172(2) 1.06328(14) 0.0402(4) Uani 1 1 d . . . . .
H14A H 0.8221 0.6767 1.1423 0.060 Uiso 1 1 calc R U . . .
H14B H 0.7094 0.5326 1.0223 0.060 Uiso 1 1 calc R U . . .
H14C H 0.9151 0.5619 1.0665 0.060 Uiso 1 1 calc R U . . .
C15 C 0.70184(16) 0.31039(15) 0.70926(10) 0.0204(3) Uani 1 1 d . . . . .
C16 C 0.71939(18) 0.19775(17) 0.76441(12) 0.0280(3) Uani 1 1 d . . . . .
H16 H 0.8242 0.1723 0.7958 0.034 Uiso 1 1 calc R U . . .
C17 C 0.55060(19) 0.12357(17) 0.76681(12) 0.0285(3) Uani 1 1 d . . . . .
H17 H 0.5215 0.0401 0.8003 0.034 Uiso 1 1 calc R U . . .
C18 C 0.44193(19) 0.19558(18) 0.71223(13) 0.0300(3) Uani 1 1 d . . . . .
H18 H 0.3205 0.1705 0.7007 0.036 Uiso 1 1 calc R U . . .
O19 O 0.53085(12) 0.31074(12) 0.67537(8) 0.0273(2) Uani 1 1 d . . . . .

loop_
_atom_site_aniso_label
_atom_site_aniso_U_11
_atom_site_aniso_U_22
_atom_site_aniso_U_33
_atom_site_aniso_U_23
_atom_site_aniso_U_13
_atom_site_aniso_U_12
O1 0.0272(5) 0.0206(4) 0.0223(4) 0.0086(3) 0.0068(3) 0.0127(4)
C2 0.0207(6) 0.0183(6) 0.0246(6) 0.0070(5) 0.0074(5) 0.0067(4)
N2 0.0342(6) 0.0224(5) 0.0246(5) 0.0101(4) 0.0082(5) 0.0142(5)
C3 0.0222(6) 0.0181(6) 0.0244(6) 0.0081(5) 0.0077(5) 0.0073(4)
C4 0.0222(6) 0.0187(6) 0.0215(6) 0.0082(5) 0.0061(5) 0.0085(5)
C4A 0.0203(6) 0.0184(6) 0.0232(6) 0.0075(5) 0.0069(5) 0.0071(5)
C5 0.0191(6) 0.0205(6) 0.0250(6) 0.0089(5) 0.0067(5) 0.0080(5)
O5 0.0294(5) 0.0264(5) 0.0248(4) 0.0100(4) 0.0073(4) 0.0163(4)
N6 0.0247(5) 0.0217(5) 0.0255(5) 0.0085(4) 0.0086(4) 0.0121(4)
C6A 0.0200(6) 0.0214(6) 0.0244(6) 0.0087(5) 0.0077(5) 0.0059(5)
C7 0.0266(6) 0.0233(6) 0.0277(6) 0.0083(5) 0.0115(5) 0.0085(5)
C8 0.0330(7) 0.0267(7) 0.0243(6) 0.0085(5) 0.0122(5) 0.0063(5)
C9 0.0346(7) 0.0286(7) 0.0255(6) 0.0134(5) 0.0090(5) 0.0094(6)
C10 0.0295(7) 0.0234(6) 0.0268(6) 0.0117(5) 0.0091(5) 0.0100(5)
C10A 0.0212(6) 0.0195(6) 0.0239(6) 0.0090(5) 0.0076(5) 0.0057(5)
C10B 0.0185(6) 0.0177(6) 0.0256(6) 0.0083(5) 0.0074(5) 0.0069(4)
C11 0.0233(6) 0.0203(6) 0.0255(6) 0.0091(5) 0.0077(5) 0.0074(5)
O11 0.0343(5) 0.0209(5) 0.0282(5) 0.0078(4) 0.0103(4) 0.0120(4)
O12 0.0421(6) 0.0231(5) 0.0217(4) 0.0084(4) 0.0100(4) 0.0142(4)
C13 0.0469(9) 0.0275(7) 0.0234(6) 0.0073(5) 0.0117(6) 0.0146(6)
C14 0.0568(10) 0.0377(8) 0.0322(8) 0.0150(6) 0.0175(7) 0.0162(7)
C15 0.0209(6) 0.0198(6) 0.0216(6) 0.0063(4) 0.0065(4) 0.0088(4)
C16 0.0267(7) 0.0268(7) 0.0343(7) 0.0156(5) 0.0074(5) 0.0104(5)
C17 0.0325(7) 0.0244(6) 0.0342(7) 0.0149(5) 0.0131(6) 0.0089(5)
C18 0.0265(7) 0.0296(7) 0.0408(8) 0.0181(6) 0.0141(6) 0.0091(5)
O19 0.0228(5) 0.0300(5) 0.0367(5) 0.0194(4) 0.0100(4) 0.0108(4)

loop_
_atom_type_symbol
_atom_type_description
_atom_type_scat_dispersion_real
_atom_type_scat_dispersion_imag
_atom_type_scat_source
C C 0.0181 0.0091 'International Tables Vol C Tables 4.2.6.8 and 6.1.1.4'
H H 0.0000 0.0000 'International Tables Vol C Tables 4.2.6.8 and 6.1.1.4'
N N 0.0311 0.0180 'International Tables Vol C Tables 4.2.6.8 and 6.1.1.4'
O O 0.0492 0.0322 'International Tables Vol C Tables 4.2.6.8 and 6.1.1.4'

loop_
_geom_angle_atom_site_label_1
_geom_angle_atom_site_label_2
_geom_angle_atom_site_label_3
_geom_angle
_geom_angle_site_symmetry_1
_geom_angle_site_symmetry_3
_geom_angle_publ_flag
C10B O1 C2 118.28(10) . . ?
N2 C2 C3 127.76(12) . . ?
N2 C2 O1 109.41(11) . . ?
C3 C2 O1 122.83(11) . . ?
C2 N2 H2A 117.3(13) . . ?
C2 N2 H2B 113.3(13) . . ?
H2A N2 H2B 129.3(18) . . ?
C2 C3 C11 118.64(11) . . ?
C2 C3 C4 121.46(11) . . ?
C11 C3 C4 119.84(11) . . ?
C15 C4 C4A 110.50(10) . . ?
C15 C4 C3 112.59(10) . . ?
C4A C4 C3 109.47(10) . . ?
C15 C4 H4 108.0 . . ?
C4A C4 H4 108.0 . . ?
C3 C4 H4 108.0 . . ?
C10B C4A C5 119.18(11) . . ?
C10B C4A C4 121.98(11) . . ?
C5 C4A C4 118.82(11) . . ?
O5 C5 N6 120.71(11) . . ?
O5 C5 C4A 122.68(11) . . ?
N6 C5 C4A 116.62(11) . . ?
C5 N6 C6A 124.91(11) . . ?
C5 N6 H6 115.2(11) . . ?
C6A N6 H6 119.3(11) . . ?
N6 C6A C7 120.48(11) . . ?
N6 C6A C10A 119.47(11) . . ?
C7 C6A C10A 120.04(12) . . ?
C8 C7 C6A 119.61(12) . . ?
C8 C7 H7 120.2 . . ?
C6A C7 H7 120.2 . . ?
C7 C8 C9 120.60(12) . . ?
C7 C8 H8 119.7 . . ?
C9 C8 H8 119.7 . . ?
C10 C9 C8 120.46(13) . . ?
C10 C9 H9 119.8 . . ?
C8 C9 H9 119.8 . . ?
C9 C10 C10A 119.83(12) . . ?
C9 C10 H10 120.1 . . ?
C10A C10 H10 120.1 . . ?
C10 C10A C6A 119.43(12) . . ?
C10 C10A C10B 124.22(11) . . ?
C6A C10A C10B 116.33(11) . . ?
C4A C10B O1 122.80(11) . . ?
C4A C10B C10A 123.36(11) . . ?
O1 C10B C10A 113.83(10) . . ?
O11 C11 O12 122.53(11) . . ?
O11 C11 C3 126.63(12) . . ?
O12 C11 C3 110.83(10) . . ?
C11 O12 C13 116.62(10) . . ?
O12 C13 C14 106.71(11) . . ?
O12 C13 H13A 110.4 . . ?
C14 C13 H13A 110.4 . . ?
O12 C13 H13B 110.4 . . ?
C14 C13 H13B 110.4 . . ?
H13A C13 H13B 108.6 . . ?
C13 C14 H14A 109.5 . . ?
C13 C14 H14B 109.5 . . ?
H14A C14 H14B 109.5 . . ?
C13 C14 H14C 109.5 . . ?
H14A C14 H14C 109.5 . . ?
H14B C14 H14C 109.5 . . ?
C16 C15 O19 109.48(11) . . ?
C16 C15 C4 134.10(12) . . ?
O19 C15 C4 116.42(10) . . ?
C15 C16 C17 107.20(12) . . ?
C15 C16 H16 126.4 . . ?
C17 C16 H16 126.4 . . ?
C18 C17 C16 106.12(12) . . ?
C18 C17 H17 126.9 . . ?
C16 C17 H17 126.9 . . ?
C17 C18 O19 110.44(12) . . ?
C17 C18 H18 124.8 . . ?
O19 C18 H18 124.8 . . ?
C15 O19 C18 106.75(10) . . ?

loop_
_geom_bond_atom_site_label_1
_geom_bond_atom_site_label_2
_geom_bond_distance
_geom_bond_site_symmetry_2
_geom_bond_publ_flag
O1 C10B 1.3730(14) . ?
O1 C2 1.3746(15) . ?
C2 N2 1.3423(16) . ?
C2 C3 1.3580(17) . ?
N2 H2A 0.873(14) . ?
N2 H2B 0.863(14) . ?
C3 C11 1.4496(17) . ?
C3 C4 1.5195(16) . ?
C4 C15 1.5076(17) . ?
C4 C4A 1.5109(16) . ?
C4 H4 1.0000 . ?
C4A C10B 1.3507(17) . ?
C4A C5 1.4549(16) . ?
C5 O5 1.2454(15) . ?
C5 N6 1.3642(16) . ?
N6 C6A 1.3773(16) . ?
N6 H6 0.896(14) . ?
C6A C7 1.4024(17) . ?
C6A C10A 1.4080(17) . ?
C7 C8 1.3774(19) . ?
C7 H7 0.9500 . ?
C8 C9 1.401(2) . ?
C8 H8 0.9500 . ?
C9 C10 1.3787(19) . ?
C9 H9 0.9500 . ?
C10 C10A 1.4056(17) . ?
C10 H10 0.9500 . ?
C10A C10B 1.4384(17) . ?
C11 O11 1.2269(16) . ?
C11 O12 1.3433(15) . ?
O12 C13 1.4461(16) . ?
C13 C14 1.494(2) . ?
C13 H13A 0.9900 . ?
C13 H13B 0.9900 . ?
C14 H14A 0.9800 . ?
C14 H14B 0.9800 . ?
C14 H14C 0.9800 . ?
C15 C16 1.3467(18) . ?
C15 O19 1.3708(15) . ?
C16 C17 1.4312(19) . ?
C16 H16 0.9500 . ?
C17 C18 1.341(2) . ?
C17 H17 0.9500 . ?
C18 O19 1.3726(16) . ?
C18 H18 0.9500 . ?

loop_
_geom_hbond_atom_site_label_D
_geom_hbond_atom_site_label_H
_geom_hbond_atom_site_label_A
_geom_hbond_distance_DH
_geom_hbond_distance_HA
_geom_hbond_distance_DA
_geom_hbond_angle_DHA
_geom_hbond_site_symmetry_A
N2 H2A O19 0.873(14) 2.301(15) 3.1315(15) 158.8(17) 2_666
N2 H2B O11 0.863(14) 2.031(17) 2.7119(15) 135.2(17) .
N6 H6 O5 0.896(14) 1.942(14) 2.8266(14) 168.6(16) 2_756
C18 H18 O5 0.95 2.63 3.5318(17) 158.4 1_455

loop_
_geom_torsion_atom_site_label_1
_geom_torsion_atom_site_label_2
_geom_torsion_atom_site_label_3
_geom_torsion_atom_site_label_4
_geom_torsion
_geom_torsion_site_symmetry_1
_geom_torsion_site_symmetry_2
_geom_torsion_site_symmetry_3
_geom_torsion_site_symmetry_4
_geom_torsion_publ_flag
C10B O1 C2 N2 167.53(11) . . . . ?
C10B O1 C2 C3 -12.31(17) . . . . ?
N2 C2 C3 C11 1.8(2) . . . . ?
O1 C2 C3 C11 -178.36(11) . . . . ?
N2 C2 C3 C4 178.78(12) . . . . ?
O1 C2 C3 C4 -1.42(19) . . . . ?
C2 C3 C4 C15 -108.31(13) . . . . ?
C11 C3 C4 C15 68.60(15) . . . . ?
C2 C3 C4 C4A 15.02(16) . . . . ?
C11 C3 C4 C4A -168.07(11) . . . . ?
C15 C4 C4A C10B 107.58(13) . . . . ?
C3 C4 C4A C10B -16.97(16) . . . . ?
C15 C4 C4A C5 -71.04(14) . . . . ?
C3 C4 C4A C5 164.41(11) . . . . ?
C10B C4A C5 O5 178.27(12) . . . . ?
C4 C4A C5 O5 -3.07(18) . . . . ?
C10B C4A C5 N6 -1.53(18) . . . . ?
C4 C4A C5 N6 177.13(11) . . . . ?
O5 C5 N6 C6A 178.63(11) . . . . ?
C4A C5 N6 C6A -1.57(19) . . . . ?
C5 N6 C6A C7 -177.70(11) . . . . ?
C5 N6 C6A C10A 2.40(19) . . . . ?
N6 C6A C7 C8 179.02(12) . . . . ?
C10A C6A C7 C8 -1.08(19) . . . . ?
C6A C7 C8 C9 -0.4(2) . . . . ?
C7 C8 C9 C10 1.6(2) . . . . ?
C8 C9 C10 C10A -1.3(2) . . . . ?
C9 C10 C10A C6A -0.2(2) . . . . ?
C9 C10 C10A C10B -178.63(12) . . . . ?
N6 C6A C10A C10 -178.71(11) . . . . ?
C7 C6A C10A C10 1.39(19) . . . . ?
N6 C6A C10A C10B -0.15(18) . . . . ?
C7 C6A C10A C10B 179.94(11) . . . . ?
C5 C4A C10B O1 -176.04(11) . . . . ?
C4 C4A C10B O1 5.34(19) . . . . ?
C5 C4A C10B C10A 3.81(19) . . . . ?
C4 C4A C10B C10A -174.81(11) . . . . ?
C2 O1 C10B C4A 10.35(17) . . . . ?
C2 O1 C10B C10A -169.52(10) . . . . ?
C10 C10A C10B C4A 175.52(12) . . . . ?
C6A C10A C10B C4A -2.95(19) . . . . ?
C10 C10A C10B O1 -4.61(18) . . . . ?
C6A C10A C10B O1 176.91(10) . . . . ?
C2 C3 C11 O11 -6.0(2) . . . . ?
C4 C3 C11 O11 177.00(12) . . . . ?
C2 C3 C11 O12 172.78(11) . . . . ?
C4 C3 C11 O12 -4.22(17) . . . . ?
O11 C11 O12 C13 4.61(19) . . . . ?
C3 C11 O12 C13 -174.23(11) . . . . ?
C11 O12 C13 C14 155.70(13) . . . . ?
C4A C4 C15 C16 93.93(17) . . . . ?
C3 C4 C15 C16 -143.32(15) . . . . ?
C4A C4 C15 O19 -86.57(12) . . . . ?
C3 C4 C15 O19 36.18(14) . . . . ?
O19 C15 C16 C17 -0.62(15) . . . . ?
C4 C15 C16 C17 178.90(13) . . . . ?
C15 C16 C17 C18 0.39(16) . . . . ?
C16 C17 C18 O19 -0.02(16) . . . . ?
C16 C15 O19 C18 0.61(14) . . . . ?
C4 C15 O19 C18 -179.01(11) . . . . ?
C17 C18 O19 C15 -0.35(15) . . . . ?
